data_2231217
loop_
_publ_author_name
'Cameron, Scott A.'
'Goswami, Shailesh K.'
'Hanton, Lyall R.'
'McAdam, C. John'
'Moratti, Stephen C.'
'Simpson, Jim'

_publ_section_title
;
 5-Chloro-6-hydroxy-7,8-dimethylchroman-2-one
;
_journal_coeditor_code LH5289
_journal_issue 8
_journal_name_full 'Acta Crystallographica Section E'
_journal_page_first o2141
_journal_page_last o2142
_journal_paper_doi 10.1107/S1600536811029345
_journal_volume 67
_journal_year 2011
_chemical_formula_iupac 'C11 H11 Cl O3'
_chemical_formula_moiety 'C11 H11 Cl O3'
_chemical_formula_sum 'C11 H11 Cl O3'
_chemical_formula_weight 226.65
_chemical_name_systematic
;
5-Chloro-6-hydroxy-7,8-dimethylchroman-2-one
;
_space_group_IT_number 114
_symmetry_cell_setting tetragonal
_symmetry_space_group_name_Hall 'P -4 2n'
_symmetry_space_group_name_H-M 'P -4 21 c'
_atom_sites_solution_hydrogens geom
_atom_sites_solution_primary direct
_atom_sites_solution_secondary difmap
_audit_creation_method SHELXL-97
_cell_angle_alpha 90.00
_cell_angle_beta 90.00
_cell_angle_gamma 90.00
_cell_formula_units_Z 8
_cell_length_a 16.1375(6)
_cell_length_b 16.1375(6)
_cell_length_c 7.5887(6)
_cell_measurement_reflns_used 1966
_cell_measurement_temperature 89(2)
_cell_measurement_theta_max 20.57
_cell_measurement_theta_min 2.52
_cell_volume 1976.24(19)
_computing_cell_refinement 'SAINT (Bruker 2009)'
_computing_data_collection 'APEX2 (Bruker 2009)'
_computing_data_reduction 'SAINT (Bruker 2009)'
_computing_molecular_graphics
;
SHELXTL (Sheldrick, 2008) and Mercury (Macrae <i>et al.</i>,
2008)
;
_computing_publication_material
;
SHELXL97 (Sheldrick, 2008), enCIFer (Allen <i>et al.</i>, 2004),
PLATON (Spek, 2009) and publCIF (Westrip, 2010)
;
_computing_structure_refinement
;
SHELXL97 (Sheldrick, 2008) and TITAN2000 (Hunter & Simpson,
1999)
;
_computing_structure_solution 'SHELXS97 (Sheldrick, 2008)'
_diffrn_ambient_temperature 89(2)
_diffrn_measured_fraction_theta_full 0.995
_diffrn_measured_fraction_theta_max 0.995
_diffrn_measurement_device_type 'Bruker APEXII CCD area-detector'
_diffrn_measurement_method \w
_diffrn_radiation_monochromator graphite
_diffrn_radiation_source 'fine-focus sealed tube'
_diffrn_radiation_type MoK\a
_diffrn_radiation_wavelength 0.71073
_diffrn_reflns_av_R_equivalents 0.0950
_diffrn_reflns_av_sigmaI/netI 0.0497
_diffrn_reflns_limit_h_max 20
_diffrn_reflns_limit_h_min -20
_diffrn_reflns_limit_k_max 19
_diffrn_reflns_limit_k_min -20
_diffrn_reflns_limit_l_max 8
_diffrn_reflns_limit_l_min -9
_diffrn_reflns_number 22360
_diffrn_reflns_theta_full 26.40
_diffrn_reflns_theta_max 26.40
_diffrn_reflns_theta_min 3.90
_diffrn_standards_number 0
_exptl_absorpt_coefficient_mu 0.368
_exptl_absorpt_correction_T_max 1.00
_exptl_absorpt_correction_T_min 0.7923
_exptl_absorpt_correction_type multi-scan
_exptl_absorpt_process_details '(SADABS; Bruker 2009)'
_exptl_crystal_colour colourless
_exptl_crystal_density_diffrn 1.524
_exptl_crystal_density_method 'not measured'
_exptl_crystal_description needle
_exptl_crystal_F_000 944
_exptl_crystal_size_max 0.40
_exptl_crystal_size_mid 0.07
_exptl_crystal_size_min 0.05
_refine_diff_density_max 0.332
_refine_diff_density_min -0.392
_refine_ls_abs_structure_details
;
Flack (1983), 859 Friedel pairs
;
_refine_ls_abs_structure_Flack -0.04(12)
_refine_ls_extinction_method none
_refine_ls_goodness_of_fit_ref 1.067
_refine_ls_hydrogen_treatment mixed
_refine_ls_matrix_type full
_refine_ls_number_parameters 141
_refine_ls_number_reflns 2030
_refine_ls_number_restraints 0
_refine_ls_restrained_S_all 1.067
_refine_ls_R_factor_all 0.0678
_refine_ls_R_factor_gt 0.0497
_refine_ls_shift/su_max 0.000
_refine_ls_shift/su_mean 0.000
_refine_ls_structure_factor_coef Fsqd
_refine_ls_weighting_details 'calc w=1/[\s^2^(Fo^2^)+(0.0781P)^2^+0.6384P] where P=(Fo^2^+2Fc^2^)/3'
_refine_ls_weighting_scheme calc
_refine_ls_wR_factor_gt 0.1313
_refine_ls_wR_factor_ref 0.1425
_reflns_number_gt 1618
_reflns_number_total 2030
_reflns_threshold_expression I>2\s(I)
_cod_data_source_file lh5289.cif
_cod_data_source_block I
_cod_database_code 2231217
_cod_database_fobs_code 2231217

loop_
_symmetry_equiv_pos_as_xyz
'x, y, z'
'-x, -y, z'
'y, -x, -z'
'-y, x, -z'
'-x+1/2, y+1/2, -z+1/2'
'x+1/2, -y+1/2, -z+1/2'
'-y+1/2, -x+1/2, z+1/2'
'y+1/2, x+1/2, z+1/2'

loop_
_atom_site_type_symbol
_atom_site_label
_atom_site_fract_x
_atom_site_fract_y
_atom_site_fract_z
_atom_site_U_iso_or_equiv
_atom_site_adp_type
_atom_site_calc_flag
_atom_site_refinement_flags
_atom_site_occupancy
_atom_site_symmetry_multiplicity
O O1 0.29181(15) 0.46995(15) 0.9081(4) 0.0286(6) Uani d . 1 1
C C1 0.2457(2) 0.3970(2) 0.8839(5) 0.0246(8) Uani d . 1 1
C C2 0.1624(2) 0.4026(2) 0.9338(5) 0.0246(8) Uani d . 1 1
C C21 0.1277(2) 0.4829(2) 1.0015(6) 0.0295(9) Uani d . 1 1
H H2A 0.1709 0.5132 1.0655 0.044 Uiso calc R 1 1
H H2B 0.0812 0.4715 1.0810 0.044 Uiso calc R 1 1
H H2C 0.1083 0.5165 0.9021 0.044 Uiso calc R 1 1
C C3 0.1126(2) 0.3318(2) 0.9168(5) 0.0243(8) Uani d . 1 1
C C31 0.02056(19) 0.3310(2) 0.9744(4) 0.0166(7) Uani d . 1 1
H H3A -0.0132 0.3587 0.8847 0.025 Uiso calc R 1 1
H H3B 0.0148 0.3602 1.0870 0.025 Uiso calc R 1 1
H H3C 0.0019 0.2736 0.9879 0.025 Uiso calc R 1 1
C C4 0.1472(2) 0.2595(2) 0.8461(5) 0.0239(8) Uani d . 1 1
O O4 0.09528(17) 0.19372(16) 0.8261(4) 0.0308(7) Uani d . 1 1
H H4O 0.121(3) 0.162(3) 0.769(6) 0.037 Uiso d . 1 1
C C5 0.2308(2) 0.2574(2) 0.8003(5) 0.0256(8) Uani d . 1 1
Cl Cl5 0.27140(6) 0.16405(6) 0.72670(15) 0.0370(3) Uani d . 1 1
C C6 0.2815(2) 0.3256(2) 0.8168(5) 0.0253(8) Uani d . 1 1
C C7 0.3714(2) 0.3268(2) 0.7691(6) 0.0294(9) Uani d . 1 1
H H7A 0.3812 0.2882 0.6699 0.035 Uiso calc R 1 1
H H7B 0.4045 0.3074 0.8709 0.035 Uiso calc R 1 1
C C8 0.3994(2) 0.4131(3) 0.7170(6) 0.0347(9) Uani d . 1 1
H H8A 0.4607 0.4149 0.7194 0.042 Uiso calc R 1 1
H H8B 0.3815 0.4239 0.5943 0.042 Uiso calc R 1 1
C C9 0.3668(2) 0.4805(2) 0.8318(6) 0.0279(9) Uani d . 1 1
O O9 0.40023(17) 0.54650(16) 0.8556(4) 0.0348(7) Uani d . 1 1

loop_
_atom_site_aniso_label
_atom_site_aniso_U_11
_atom_site_aniso_U_22
_atom_site_aniso_U_33
_atom_site_aniso_U_12
_atom_site_aniso_U_13
_atom_site_aniso_U_23
O1 0.0223(13) 0.0216(13) 0.0419(16) 0.0005(11) 0.0013(11) -0.0028(11)
C1 0.0241(19) 0.0182(17) 0.032(2) -0.0010(15) -0.0035(15) 0.0018(16)
C2 0.0260(19) 0.0201(18) 0.0278(19) 0.0045(16) -0.0020(16) 0.0018(15)
C21 0.027(2) 0.0183(19) 0.043(2) -0.0007(16) -0.0001(18) -0.0065(17)
C3 0.0210(19) 0.0255(18) 0.0263(18) 0.0006(15) -0.0035(15) 0.0032(16)
C31 0.0134(16) 0.0129(16) 0.0235(18) -0.0005(13) -0.0005(13) 0.0001(14)
C4 0.0262(19) 0.0184(17) 0.0270(18) -0.0008(14) -0.0024(15) 0.0024(15)
O4 0.0281(15) 0.0227(14) 0.0418(17) -0.0042(12) -0.0004(13) -0.0031(12)
C5 0.0287(19) 0.0177(17) 0.031(2) 0.0034(15) -0.0003(17) 0.0001(15)
Cl5 0.0364(6) 0.0255(5) 0.0492(6) 0.0042(4) -0.0028(5) -0.0048(5)
C6 0.0259(19) 0.0222(19) 0.0279(19) 0.0049(15) -0.0044(15) 0.0016(15)
C7 0.0213(17) 0.0247(18) 0.042(2) 0.0044(14) -0.0024(17) -0.0012(18)
C8 0.0212(19) 0.042(2) 0.041(2) -0.0005(16) -0.0001(17) -0.002(2)
C9 0.0193(18) 0.025(2) 0.039(2) 0.0000(15) -0.0036(16) 0.0061(17)
O9 0.0273(14) 0.0227(14) 0.0543(19) -0.0014(12) -0.0046(14) 0.0067(13)

loop_
_atom_type_symbol
_atom_type_description
_atom_type_scat_dispersion_real
_atom_type_scat_dispersion_imag
_atom_type_scat_source
C C 0.0033 0.0016 'International Tables Vol C Tables 4.2.6.8 and 6.1.1.4'
H H 0.0000 0.0000 'International Tables Vol C Tables 4.2.6.8 and 6.1.1.4'
O O 0.0106 0.0060 'International Tables Vol C Tables 4.2.6.8 and 6.1.1.4'
Cl Cl 0.1484 0.1585 'International Tables Vol C Tables 4.2.6.8 and 6.1.1.4'

loop_
_geom_angle_atom_site_label_1
_geom_angle_atom_site_label_2
_geom_angle_atom_site_label_3
_geom_angle
C9 O1 C1 121.6(3)
C6 C1 C2 123.6(3)
C6 C1 O1 121.6(3)
C2 C1 O1 114.8(3)
C1 C2 C3 118.2(3)
C1 C2 C21 120.4(3)
C3 C2 C21 121.3(3)
C2 C21 H2A 109.5
C2 C21 H2B 109.5
H2A C21 H2B 109.5
C2 C21 H2C 109.5
H2A C21 H2C 109.5
H2B C21 H2C 109.5
C4 C3 C2 119.1(3)
C4 C3 C31 118.9(3)
C2 C3 C31 122.1(3)
C3 C31 H3A 109.5
C3 C31 H3B 109.5
H3A C31 H3B 109.5
C3 C31 H3C 109.5
H3A C31 H3C 109.5
H3B C31 H3C 109.5
O4 C4 C5 123.3(3)
O4 C4 C3 116.6(3)
C5 C4 C3 120.1(3)
C4 O4 H4O 104(3)
C6 C5 C4 122.2(3)
C6 C5 Cl5 120.0(3)
C4 C5 Cl5 117.8(3)
C5 C6 C1 116.8(3)
C5 C6 C7 124.3(3)
C1 C6 C7 118.9(3)
C6 C7 C8 111.3(3)
C6 C7 H7A 109.4
C8 C7 H7A 109.4
C6 C7 H7B 109.4
C8 C7 H7B 109.4
H7A C7 H7B 108.0
C9 C8 C7 114.4(3)
C9 C8 H8A 108.7
C7 C8 H8A 108.7
C9 C8 H8B 108.7
C7 C8 H8B 108.7
H8A C8 H8B 107.6
O9 C9 O1 116.5(4)
O9 C9 C8 125.1(4)
O1 C9 C8 118.3(3)

loop_
_geom_bond_atom_site_label_1
_geom_bond_atom_site_label_2
_geom_bond_distance
O1 C9 1.353(4)
O1 C1 1.404(4)
C1 C6 1.386(5)
C1 C2 1.399(5)
C2 C3 1.402(5)
C2 C21 1.503(5)
C21 H2A 0.9800
C21 H2B 0.9800
C21 H2C 0.9800
C3 C4 1.401(5)
C3 C31 1.549(5)
C31 H3A 0.9800
C31 H3B 0.9800
C31 H3C 0.9800
C4 O4 1.361(4)
C4 C5 1.394(5)
O4 H4O 0.78(4)
C5 C6 1.377(5)
C5 Cl5 1.735(3)
C6 C7 1.495(5)
C7 C8 1.517(5)
C7 H7A 0.9900
C7 H7B 0.9900
C8 C9 1.489(6)
C8 H8A 0.9900
C8 H8B 0.9900
C9 O9 1.207(4)

loop_
_geom_hbond_atom_site_label_D
_geom_hbond_atom_site_label_H
_geom_hbond_atom_site_label_A
_geom_hbond_site_symmetry_A
_geom_hbond_distance_DH
_geom_hbond_distance_HA
_geom_hbond_distance_DA
_geom_hbond_angle_DHA
C8 H8A O9 2_665 0.99 2.55 3.463(5) 153.5
C7 H7B O1 4_657 0.99 2.64 3.588(5) 160.0
C7 H7B O9 4_657 0.99 2.68 3.357(5) 126.0
O4 H4O O9 5_546 0.78(4) 2.12(5) 2.748(4) 137(4)
C8 H8B O4 7_554 0.99 2.39 3.328(5) 157.8

loop_
_geom_torsion_atom_site_label_1
_geom_torsion_atom_site_label_2
_geom_torsion_atom_site_label_3
_geom_torsion_atom_site_label_4
_geom_torsion
C9 O1 C1 C6 15.2(5)
C9 O1 C1 C2 -165.2(3)
C6 C1 C2 C3 0.7(6)
O1 C1 C2 C3 -178.9(3)
C6 C1 C2 C21 -178.5(4)
O1 C1 C2 C21 1.9(5)
C1 C2 C3 C4 -1.8(5)
C21 C2 C3 C4 177.4(3)
C1 C2 C3 C31 177.9(3)
C21 C2 C3 C31 -2.9(6)
C2 C3 C4 O4 -177.5(3)
C31 C3 C4 O4 2.8(5)
C2 C3 C4 C5 2.5(6)
C31 C3 C4 C5 -177.2(3)
O4 C4 C5 C6 177.9(4)
C3 C4 C5 C6 -2.0(6)
O4 C4 C5 Cl5 -4.0(5)
C3 C4 C5 Cl5 176.0(3)
C4 C5 C6 C1 0.8(6)
Cl5 C5 C6 C1 -177.1(3)
C4 C5 C6 C7 -179.8(4)
Cl5 C5 C6 C7 2.2(5)
C2 C1 C6 C5 -0.2(6)
O1 C1 C6 C5 179.3(3)
C2 C1 C6 C7 -179.6(4)
O1 C1 C6 C7 0.0(6)
C5 C6 C7 C8 152.5(4)
C1 C6 C7 C8 -28.2(5)
C6 C7 C8 C9 42.6(5)
C1 O1 C9 O9 177.5(4)
C1 O1 C9 C8 1.3(5)
C7 C8 C9 O9 153.5(4)
C7 C8 C9 O1 -30.7(5)

loop_
_cod_related_entry_id
_cod_related_entry_database
_cod_related_entry_code
1 ChemSpider 30656862
